data_7224565
loop_
_publ_author_name
'Li, Quan-Quan'
'Zhang, Wen-Qian'
'Ren, Chun-Yan'
'Fan, Yan-Ping'
'Li, Jian-Li'
'Liu, Ping'
'Wang, Yao-Yu'

_publ_section_title
;
 Reaction-determined assemblies of 0D to 3D complexes: structural
 diversities and luminescence properties
;
_journal_issue 19
_journal_name_full CrystEngComm
_journal_page_first 3358
_journal_paper_doi 10.1039/C6CE00273K
_journal_volume 18
_journal_year 2016
_chemical_formula_sum 'C28 H14 N4 O12 Zn2'
_chemical_formula_weight 729.17
_chemical_name_systematic
;
 ?
;
_space_group_IT_number 14
_symmetry_cell_setting monoclinic
_symmetry_space_group_name_Hall '-P 2ybc'
_symmetry_space_group_name_H-M 'P 1 21/c 1'
_atom_sites_solution_hydrogens geom
_atom_sites_solution_primary direct
_atom_sites_solution_secondary difmap
_audit_creation_method SHELXL-97
_audit_update_record
;
2016-03-02 deposited with the CCDC.
2016-03-09 downloaded from the CCDC.
;
_cell_angle_alpha 90.00
_cell_angle_beta 98.618(3)
_cell_angle_gamma 90.00
_cell_formula_units_Z 4
_cell_length_a 13.230(2)
_cell_length_b 14.587(3)
_cell_length_c 15.124(3)
_cell_measurement_reflns_used 4981
_cell_measurement_temperature 296(2)
_cell_measurement_theta_max 27.68
_cell_measurement_theta_min 2.37
_cell_volume 2885.8(9)
_computing_cell_refinement 'Bruker SAINT'
_computing_data_collection 'Bruker APEX2'
_computing_data_reduction 'Bruker SAINT'
_computing_molecular_graphics 'Bruker SHELXTL'
_computing_publication_material 'Bruker SHELXTL'
_computing_structure_refinement 'SHELXL-97 (Sheldrick, 2008)'
_computing_structure_solution 'SHELXS-97 (Sheldrick, 2008)'
_diffrn_ambient_temperature 296(2)
_diffrn_measured_fraction_theta_full 0.986
_diffrn_measured_fraction_theta_max 0.986
_diffrn_measurement_device_type 'Bruker APEX-II CCD'
_diffrn_measurement_method '\f and \w scans'
_diffrn_radiation_monochromator graphite
_diffrn_radiation_source 'fine-focus sealed tube'
_diffrn_radiation_type MoK\a
_diffrn_radiation_wavelength 0.71073
_diffrn_reflns_av_R_equivalents 0.0319
_diffrn_reflns_av_sigmaI/netI 0.0383
_diffrn_reflns_limit_h_max 12
_diffrn_reflns_limit_h_min -15
_diffrn_reflns_limit_k_max 17
_diffrn_reflns_limit_k_min -17
_diffrn_reflns_limit_l_max 17
_diffrn_reflns_limit_l_min -15
_diffrn_reflns_number 13942
_diffrn_reflns_theta_full 25.01
_diffrn_reflns_theta_max 25.01
_diffrn_reflns_theta_min 1.95
_exptl_absorpt_coefficient_mu 1.735
_exptl_absorpt_correction_T_max 0.7808
_exptl_absorpt_correction_T_min 0.7229
_exptl_absorpt_correction_type multi-scan
_exptl_absorpt_process_details SADABS
_exptl_crystal_colour yellow
_exptl_crystal_density_diffrn 1.678
_exptl_crystal_density_method 'not measured'
_exptl_crystal_description block
_exptl_crystal_F_000 1464
_exptl_crystal_size_max 0.20
_exptl_crystal_size_mid 0.18
_exptl_crystal_size_min 0.15
_platon_squeeze_details
;
;
_refine_diff_density_max 1.303
_refine_diff_density_min -2.250
_refine_diff_density_rms 0.187
_refine_ls_extinction_method none
_refine_ls_goodness_of_fit_ref 1.054
_refine_ls_hydrogen_treatment constr
_refine_ls_matrix_type full
_refine_ls_number_parameters 453
_refine_ls_number_reflns 5010
_refine_ls_number_restraints 0
_refine_ls_restrained_S_all 1.054
_refine_ls_R_factor_all 0.0954
_refine_ls_R_factor_gt 0.0826
_refine_ls_shift/su_max 0.000
_refine_ls_shift/su_mean 0.000
_refine_ls_structure_factor_coef Fsqd
_refine_ls_weighting_details 'calc w=1/[\s^2^(Fo^2^)+(0.1280P)^2^+27.4891P] where P=(Fo^2^+2Fc^2^)/3'
_refine_ls_weighting_scheme calc
_refine_ls_wR_factor_gt 0.2185
_refine_ls_wR_factor_ref 0.2311
_reflns_number_gt 4148
_reflns_number_total 5010
_reflns_threshold_expression >2sigma(I)
_cod_data_source_file c6ce00273k2.cif
_cod_data_source_block 2
_cod_depositor_comments
;
The following automatic conversions were performed:

'_symmetry_cell_setting' value 'Monoclinic' changed to 'monoclinic'
according to
/usr/data/users/saulius/crontab/automatic-downloads/rss-feeds/RSC/lib/dictionaries/cif_core.dic
dictionary named 'cif_core.dic' version 2.4.2 from 2011-04-26.

Automatic conversion script
Id: cif_fix_values 4268 2015-11-12 08:31:59Z antanas 

 Adding full bibliography for 7224556--7224565.cif.
;
_cod_original_cell_volume 2885.6(9)
_cod_original_sg_symbol_H-M 'P2(1)/c  '
_cod_database_code 7224565

loop_
_symmetry_equiv_pos_as_xyz
'x, y, z'
'-x, y+1/2, -z+1/2'
'-x, -y, -z'
'x, -y-1/2, z-1/2'

loop_
_atom_site_label
_atom_site_type_symbol
_atom_site_fract_x
_atom_site_fract_y
_atom_site_fract_z
_atom_site_U_iso_or_equiv
_atom_site_adp_type
_atom_site_occupancy
_atom_site_symmetry_multiplicity
_atom_site_calc_flag
_atom_site_refinement_flags
_atom_site_disorder_assembly
_atom_site_disorder_group
Zn1 Zn 0.01619(6) 0.78224(5) 0.07679(5) 0.0223(3) Uani 1 1 d . . .
Zn2 Zn 0.15611(6) -0.18496(5) 0.39044(5) 0.0224(3) Uani 1 1 d . . .
N1 N 0.2976(5) 0.3097(4) 0.0768(5) 0.0320(15) Uani 1 1 d . . .
N2 N 0.3629(5) 0.2767(4) 0.3259(4) 0.0291(14) Uani 1 1 d . . .
N3 N 0.2686(5) -0.2769(4) 0.3877(5) 0.0302(14) Uani 1 1 d . . .
N4 N 0.8549(5) -0.6412(4) 0.4196(4) 0.0261(13) Uani 1 1 d . . .
O1 O 0.0598(5) 0.6568(4) 0.1075(4) 0.0448(16) Uani 1 1 d . . .
O2 O 0.1659(5) 0.6337(4) 0.0104(4) 0.0465(16) Uani 1 1 d . . .
O3 O 0.0661(5) 0.3034(3) 0.3313(4) 0.0334(13) Uani 1 1 d . . .
O4 O 0.0621(4) 0.4522(4) 0.3598(3) 0.0327(12) Uani 1 1 d . A .
O5 O 0.0665(5) 0.2034(5) 0.0408(4) 0.0436(15) Uani 1 1 d . . .
O6 O -0.0392(4) 0.2305(4) 0.1394(4) 0.0401(14) Uani 1 1 d . . .
O7 O 0.1365(4) -0.0812(4) 0.3090(4) 0.0373(13) Uani 1 1 d . B .
O8 O 0.2927(5) -0.0578(4) 0.3771(4) 0.0465(16) Uani 1 1 d . B .
O9 O 0.3658(10) 0.2719(8) 0.1307(8) 0.032(3) Uani 0.598(19) 1 d P A 1
O10 O 0.2806(8) 0.2973(6) -0.0033(6) 0.032(3) Uani 0.598(19) 1 d P A 1
O9' O 0.3194(14) 0.2351(12) 0.0969(11) 0.032(4) Uani 0.402(19) 1 d P A 2
O10' O 0.3522(11) 0.3406(9) 0.0244(9) 0.032(5) Uani 0.402(19) 1 d P A 2
O11 O 0.3338(19) 0.3561(8) 0.348(3) 0.029(6) Uani 0.57(8) 1 d P B 3
O12 O 0.4549(14) 0.2417(11) 0.335(3) 0.029(6) Uani 0.57(8) 1 d P B 3
O11' O 0.361(3) 0.3555(11) 0.309(3) 0.029(8) Uani 0.43(8) 1 d P B 4
O12' O 0.4390(18) 0.2541(15) 0.378(4) 0.029(8) Uani 0.43(8) 1 d P B 4
C1 C 0.1211(6) 0.6090(5) 0.0727(5) 0.0247(15) Uani 1 1 d . . .
C2 C 0.1456(6) 0.5159(4) 0.1133(4) 0.0217(14) Uani 1 1 d . A .
C3 C 0.2091(6) 0.4554(5) 0.0760(5) 0.0311(17) Uani 1 1 d . . .
H3 H 0.2382 0.4715 0.0260 0.037 Uiso 1 1 calc R A .
C4 C 0.2271(6) 0.3711(5) 0.1159(5) 0.0303(17) Uani 1 1 d . A .
C5 C 0.1880(5) 0.3420(4) 0.1910(4) 0.0201(14) Uani 1 1 d . . .
C6 C 0.1274(5) 0.4055(4) 0.2294(4) 0.0166(13) Uani 1 1 d . A .
C7 C 0.1060(5) 0.4910(4) 0.1895(4) 0.0197(14) Uani 1 1 d . . .
H7 H 0.0643 0.5319 0.2145 0.024 Uiso 1 1 calc R A .
C8 C 0.2011(5) 0.2449(4) 0.2248(4) 0.0192(13) Uani 1 1 d . A .
C9 C 0.2815(6) 0.2139(5) 0.2876(5) 0.0293(17) Uani 1 1 d . A .
C10 C 0.2897(6) 0.1236(5) 0.3179(5) 0.0336(18) Uani 1 1 d . . .
H10 H 0.3460 0.1048 0.3582 0.040 Uiso 1 1 calc R B .
C11 C 0.2129(6) 0.0630(5) 0.2870(5) 0.0249(15) Uani 1 1 d . B .
C12 C 0.1329(5) 0.0902(4) 0.2231(4) 0.0193(13) Uani 1 1 d . . .
H12 H 0.0816 0.0488 0.2015 0.023 Uiso 1 1 calc R B .
C13 C 0.1291(5) 0.1803(4) 0.1911(4) 0.0171(13) Uani 1 1 d . A .
C14 C 0.0436(5) 0.2075(4) 0.1173(5) 0.0212(14) Uani 1 1 d . . .
C15 C 0.0815(5) 0.3874(5) 0.3146(4) 0.0223(14) Uani 1 1 d . . .
C16 C 0.2164(6) -0.0328(5) 0.3271(5) 0.0283(16) Uani 1 1 d . . .
C17 C 0.2542(7) -0.3560(6) 0.3436(7) 0.045(2) Uani 1 1 d . . .
H17 H 0.1885 -0.3706 0.3162 0.054 Uiso 1 1 calc R . .
C18 C 0.3317(7) -0.4170(6) 0.3367(8) 0.053(3) Uani 1 1 d . . .
H18 H 0.3188 -0.4702 0.3030 0.064 Uiso 1 1 calc R . .
C19 C 0.4282(7) -0.3988(6) 0.3799(7) 0.041(2) Uani 1 1 d . . .
C20 C 0.4421(7) -0.3187(7) 0.4301(8) 0.056(3) Uani 1 1 d . . .
H20 H 0.5056 -0.3058 0.4633 0.068 Uiso 1 1 calc R . .
C21 C 0.3619(7) -0.2582(6) 0.4308(7) 0.048(2) Uani 1 1 d . . .
H21 H 0.3732 -0.2033 0.4619 0.057 Uiso 1 1 calc R . .
C22 C 0.5113(7) -0.4657(7) 0.3736(8) 0.053(2) Uani 1 1 d . . .
H22 H 0.4958 -0.5160 0.3362 0.064 Uiso 1 1 calc R . .
C23 C 0.6026(7) -0.4598(7) 0.4157(7) 0.050(2) Uani 1 1 d . . .
H23 H 0.6175 -0.4080 0.4511 0.060 Uiso 1 1 calc R . .
C24 C 0.6869(7) -0.5259(6) 0.4143(6) 0.040(2) Uani 1 1 d . . .
C25 C 0.7790(7) -0.5060(6) 0.4657(6) 0.041(2) Uani 1 1 d . . .
H25 H 0.7863 -0.4526 0.4997 0.049 Uiso 1 1 calc R . .
C26 C 0.8601(6) -0.5646(6) 0.4671(6) 0.0368(19) Uani 1 1 d . . .
H26 H 0.9215 -0.5499 0.5028 0.044 Uiso 1 1 calc R . .
C27 C 0.7664(7) -0.6617(6) 0.3689(6) 0.0396(19) Uani 1 1 d . . .
H27 H 0.7623 -0.7149 0.3346 0.048 Uiso 1 1 calc R . .
C28 C 0.6806(7) -0.6070(7) 0.3654(7) 0.048(2) Uani 1 1 d . . .
H28 H 0.6194 -0.6242 0.3308 0.058 Uiso 1 1 calc R . .

loop_
_atom_site_aniso_label
_atom_site_aniso_U_11
_atom_site_aniso_U_22
_atom_site_aniso_U_33
_atom_site_aniso_U_23
_atom_site_aniso_U_13
_atom_site_aniso_U_12
Zn1 0.0276(5) 0.0174(5) 0.0227(5) 0.0014(3) 0.0064(3) 0.0013(3)
Zn2 0.0252(5) 0.0148(4) 0.0279(5) 0.0002(3) 0.0062(3) 0.0020(3)
N1 0.040(4) 0.021(3) 0.038(4) 0.006(3) 0.015(3) 0.009(3)
N2 0.027(3) 0.022(3) 0.036(4) 0.004(3) -0.005(3) -0.002(3)
N3 0.027(3) 0.016(3) 0.048(4) -0.004(3) 0.006(3) 0.005(2)
N4 0.026(3) 0.023(3) 0.030(3) 0.003(2) 0.005(3) 0.005(2)
O1 0.064(4) 0.022(3) 0.056(4) 0.018(3) 0.035(3) 0.021(3)
O2 0.071(4) 0.035(3) 0.040(3) 0.020(3) 0.030(3) 0.016(3)
O3 0.052(4) 0.020(3) 0.034(3) 0.006(2) 0.024(3) 0.000(2)
O4 0.048(3) 0.026(3) 0.025(3) -0.005(2) 0.011(2) 0.002(2)
O5 0.047(4) 0.061(4) 0.022(3) 0.005(3) 0.002(3) 0.007(3)
O6 0.027(3) 0.048(4) 0.043(3) 0.008(3) -0.001(2) 0.012(3)
O7 0.043(3) 0.020(3) 0.047(3) 0.014(2) 0.001(3) -0.001(2)
O8 0.050(4) 0.028(3) 0.057(4) 0.021(3) -0.006(3) 0.009(3)
O9 0.040(7) 0.021(5) 0.038(6) 0.006(5) 0.015(5) 0.009(5)
O10 0.040(6) 0.021(5) 0.038(6) 0.006(4) 0.015(4) 0.009(4)
O9' 0.040(10) 0.021(9) 0.038(9) 0.006(7) 0.015(8) 0.009(7)
O10' 0.040(10) 0.021(7) 0.038(8) 0.006(6) 0.015(7) 0.009(6)
O11 0.027(7) 0.022(5) 0.036(13) 0.004(5) -0.005(8) -0.002(4)
O12 0.027(6) 0.022(6) 0.036(14) 0.004(7) -0.005(7) -0.002(4)
O11' 0.027(10) 0.022(8) 0.036(17) 0.004(7) -0.005(10) -0.002(6)
O12' 0.027(8) 0.022(7) 0.036(19) 0.004(9) -0.005(9) -0.002(6)
C1 0.032(4) 0.015(3) 0.029(4) 0.007(3) 0.007(3) -0.001(3)
C2 0.032(4) 0.013(3) 0.021(3) 0.004(3) 0.006(3) 0.002(3)
C3 0.042(4) 0.023(4) 0.032(4) 0.010(3) 0.017(3) 0.009(3)
C4 0.039(4) 0.018(4) 0.038(4) 0.007(3) 0.018(3) 0.011(3)
C5 0.024(3) 0.010(3) 0.026(3) 0.006(3) 0.003(3) 0.002(3)
C6 0.022(3) 0.010(3) 0.019(3) 0.003(2) 0.006(3) -0.005(2)
C7 0.023(3) 0.013(3) 0.025(3) 0.001(3) 0.010(3) 0.003(3)
C8 0.023(3) 0.010(3) 0.024(3) 0.002(3) 0.003(3) 0.000(3)
C9 0.025(4) 0.022(4) 0.039(4) 0.004(3) -0.006(3) -0.003(3)
C10 0.031(4) 0.025(4) 0.040(4) 0.013(3) -0.007(3) 0.006(3)
C11 0.037(4) 0.013(3) 0.026(4) 0.003(3) 0.007(3) 0.002(3)
C12 0.026(3) 0.010(3) 0.021(3) -0.001(2) 0.003(3) -0.001(3)
C13 0.020(3) 0.016(3) 0.016(3) -0.001(2) 0.004(3) 0.003(2)
C14 0.025(4) 0.013(3) 0.025(4) 0.000(3) -0.001(3) -0.002(3)
C15 0.027(4) 0.021(4) 0.019(3) 0.003(3) 0.002(3) 0.000(3)
C16 0.041(4) 0.018(4) 0.026(4) 0.005(3) 0.006(3) 0.006(3)
C17 0.031(4) 0.035(5) 0.069(6) -0.020(4) 0.004(4) 0.000(4)
C18 0.043(5) 0.025(4) 0.092(8) -0.024(5) 0.014(5) 0.008(4)
C19 0.039(5) 0.024(4) 0.064(6) 0.007(4) 0.021(4) 0.013(3)
C20 0.023(4) 0.055(6) 0.087(8) 0.006(5) -0.004(5) 0.002(4)
C21 0.035(5) 0.025(4) 0.079(7) -0.005(4) -0.006(4) 0.007(4)
C22 0.040(5) 0.045(6) 0.075(7) -0.003(5) 0.008(5) 0.006(4)
C23 0.040(5) 0.046(5) 0.063(6) 0.001(5) 0.008(5) 0.012(4)
C24 0.043(5) 0.032(4) 0.051(5) 0.007(4) 0.022(4) 0.011(4)
C25 0.040(5) 0.036(5) 0.047(5) -0.005(4) 0.003(4) 0.010(4)
C26 0.032(4) 0.035(5) 0.043(5) -0.002(4) 0.006(4) 0.008(3)
C27 0.041(5) 0.029(4) 0.047(5) -0.002(4) 0.002(4) 0.004(4)
C28 0.023(4) 0.058(6) 0.060(6) 0.007(5) -0.003(4) 0.007(4)

loop_
_atom_type_symbol
_atom_type_description
_atom_type_scat_dispersion_real
_atom_type_scat_dispersion_imag
_atom_type_scat_source
C C 0.0033 0.0016 'International Tables Vol C Tables 4.2.6.8 and 6.1.1.4'
H H 0.0000 0.0000 'International Tables Vol C Tables 4.2.6.8 and 6.1.1.4'
N N 0.0061 0.0033 'International Tables Vol C Tables 4.2.6.8 and 6.1.1.4'
O O 0.0106 0.0060 'International Tables Vol C Tables 4.2.6.8 and 6.1.1.4'
Zn Zn 0.2839 1.4301 'International Tables Vol C Tables 4.2.6.8 and 6.1.1.4'

loop_
_geom_angle_atom_site_label_1
_geom_angle_atom_site_label_2
_geom_angle_atom_site_label_3
_geom_angle
_geom_angle_site_symmetry_1
_geom_angle_site_symmetry_3
O3 Zn1 O1 99.1(2) 2 .
O3 Zn1 O5 110.0(3) 2 3_565
O1 Zn1 O5 114.9(3) . 3_565
O3 Zn1 N4 117.3(2) 2 2_665
O1 Zn1 N4 106.9(3) . 2_665
O5 Zn1 N4 108.6(3) 3_565 2_665
O7 Zn2 O2 106.0(3) . 4_566
O7 Zn2 O6 108.4(3) . 2_545
O2 Zn2 O6 113.1(3) 4_566 2_545
O7 Zn2 N3 122.4(3) . .
O2 Zn2 N3 109.2(3) 4_566 .
O6 Zn2 N3 97.8(3) 2_545 .
O9' N1 O10 97.1(11) . .
O9' N1 O10' 111.5(11) . .
O10 N1 O10' 56.7(8) . .
O10 N1 O9 126.4(9) . .
O10' N1 O9 98.4(9) . .
O9' N1 C4 127.8(9) . .
O10 N1 C4 117.1(7) . .
O10' N1 C4 120.0(8) . .
O9 N1 C4 116.3(8) . .
O11' N2 O12' 113.1(12) . .
O12' N2 O11 109.0(19) . .
O11' N2 O12 113.5(19) . .
O11 N2 O12 129.4(17) . .
O11' N2 C9 122.2(9) . .
O12' N2 C9 124.7(10) . .
O11 N2 C9 115.9(10) . .
O12 N2 C9 114.6(11) . .
C17 N3 C21 118.2(7) . .
C17 N3 Zn2 122.6(6) . .
C21 N3 Zn2 119.2(5) . .
C26 N4 C27 118.1(7) . .
C26 N4 Zn1 118.2(5) . 2_635
C27 N4 Zn1 123.6(5) . 2_635
C1 O1 Zn1 127.8(5) . .
C1 O2 Zn2 147.9(6) . 4_565
C15 O3 Zn1 115.2(5) . 2_545
C14 O5 Zn1 131.5(5) . 3_565
C14 O6 Zn2 143.2(5) . 2
C16 O7 Zn2 105.6(5) . .
O2 C1 O1 125.1(7) . .
O2 C1 C2 118.3(6) . .
O1 C1 C2 116.6(6) . .
C7 C2 C3 119.8(6) . .
C7 C2 C1 119.3(6) . .
C3 C2 C1 120.8(6) . .
C4 C3 C2 117.7(7) . .
C4 C3 H3 121.2 . .
C2 C3 H3 121.2 . .
C3 C4 C5 125.0(7) . .
C3 C4 N1 116.4(7) . .
C5 C4 N1 118.6(6) . .
C4 C5 C6 116.3(6) . .
C4 C5 C8 121.9(6) . .
C6 C5 C8 121.5(6) . .
C7 C6 C5 120.1(6) . .
C7 C6 C15 116.0(6) . .
C5 C6 C15 123.9(6) . .
C2 C7 C6 121.1(6) . .
C2 C7 H7 119.5 . .
C6 C7 H7 119.5 . .
C13 C8 C9 116.4(6) . .
C13 C8 C5 118.5(6) . .
C9 C8 C5 125.1(6) . .
C8 C9 C10 123.1(7) . .
C8 C9 N2 120.5(6) . .
C10 C9 N2 116.3(6) . .
C11 C10 C9 118.6(7) . .
C11 C10 H10 120.7 . .
C9 C10 H10 120.7 . .
C10 C11 C12 120.2(6) . .
C10 C11 C16 118.6(7) . .
C12 C11 C16 121.1(6) . .
C11 C12 C13 119.7(6) . .
C11 C12 H12 120.1 . .
C13 C12 H12 120.1 . .
C8 C13 C12 121.7(6) . .
C8 C13 C14 119.3(6) . .
C12 C13 C14 118.9(6) . .
O5 C14 O6 127.9(7) . .
O5 C14 C13 114.5(6) . .
O6 C14 C13 117.6(6) . .
O4 C15 O3 125.6(6) . .
O4 C15 C6 119.0(6) . .
O3 C15 C6 115.4(6) . .
O8 C16 O7 123.5(7) . .
O8 C16 C11 119.5(7) . .
O7 C16 C11 116.9(7) . .
N3 C17 C18 123.2(8) . .
N3 C17 H17 118.4 . .
C18 C17 H17 118.4 . .
C19 C18 C17 119.4(8) . .
C19 C18 H18 120.3 . .
C17 C18 H18 120.3 . .
C18 C19 C20 117.5(8) . .
C18 C19 C22 119.2(8) . .
C20 C19 C22 123.3(9) . .
C21 C20 C19 120.1(9) . .
C21 C20 H20 120.0 . .
C19 C20 H20 120.0 . .
N3 C21 C20 121.5(9) . .
N3 C21 H21 119.2 . .
C20 C21 H21 119.2 . .
C23 C22 C19 125.2(10) . .
C23 C22 H22 117.4 . .
C19 C22 H22 117.4 . .
C22 C23 C24 127.4(10) . .
C22 C23 H23 116.3 . .
C24 C23 H23 116.3 . .
C25 C24 C28 117.3(8) . .
C25 C24 C23 117.5(8) . .
C28 C24 C23 125.3(9) . .
C26 C25 C24 120.2(8) . .
C26 C25 H25 119.9 . .
C24 C25 H25 119.9 . .
N4 C26 C25 122.7(8) . .
N4 C26 H26 118.6 . .
C25 C26 H26 118.6 . .
N4 C27 C28 122.5(8) . .
N4 C27 H27 118.7 . .
C28 C27 H27 118.7 . .
C27 C28 C24 119.2(8) . .
C27 C28 H28 120.4 . .
C24 C28 H28 120.4 . .

loop_
_geom_bond_atom_site_label_1
_geom_bond_atom_site_label_2
_geom_bond_distance
_geom_bond_site_symmetry_2
Zn1 O3 1.914(5) 2
Zn1 O1 1.953(5) .
Zn1 O5 1.954(6) 3_565
Zn1 N4 2.033(6) 2_665
Zn2 O7 1.944(5) .
Zn2 O2 1.948(6) 4_566
Zn2 O6 1.976(6) 2_545
Zn2 N3 2.008(6) .
N1 O9' 1.153(16) .
N1 O10 1.212(12) .
N1 O10' 1.234(15) .
N1 O9 1.249(13) .
N1 C4 1.479(9) .
N2 O11' 1.18(2) .
N2 O12' 1.22(2) .
N2 O11 1.28(2) .
N2 O12 1.31(2) .
N2 C9 1.466(9) .
N3 C17 1.332(11) .
N3 C21 1.335(11) .
N4 C26 1.325(10) .
N4 C27 1.333(11) .
N4 Zn1 2.033(6) 2_635
O1 C1 1.245(9) .
O2 C1 1.239(9) .
O2 Zn2 1.948(6) 4_565
O3 C15 1.274(9) .
O3 Zn1 1.914(5) 2_545
O4 C15 1.217(9) .
O5 C14 1.240(9) .
O5 Zn1 1.954(6) 3_565
O6 C14 1.240(9) .
O6 Zn2 1.976(6) 2
O7 C16 1.266(10) .
O8 C16 1.223(10) .
C1 C2 1.506(9) .
C2 C7 1.384(9) .
C2 C3 1.394(10) .
C3 C4 1.375(10) .
C3 H3 0.9300 .
C4 C5 1.383(10) .
C5 C6 1.406(9) .
C5 C8 1.507(9) .
C6 C7 1.397(9) .
C6 C15 1.526(9) .
C7 H7 0.9300 .
C8 C13 1.381(9) .
C8 C9 1.391(10) .
C9 C10 1.393(10) .
C10 C11 1.375(11) .
C10 H10 0.9300 .
C11 C12 1.380(10) .
C11 C16 1.521(9) .
C12 C13 1.400(9) .
C12 H12 0.9300 .
C13 C14 1.518(9) .
C17 C18 1.374(12) .
C17 H17 0.9300 .
C18 C19 1.370(14) .
C18 H18 0.9300 .
C19 C20 1.391(14) .
C19 C22 1.484(12) .
C20 C21 1.381(13) .
C20 H20 0.9300 .
C21 H21 0.9300 .
C22 C23 1.281(14) .
C22 H22 0.9300 .
C23 C24 1.477(12) .
C23 H23 0.9300 .
C24 C25 1.375(13) .
C24 C28 1.390(14) .
C25 C26 1.369(12) .
C25 H25 0.9300 .
C26 H26 0.9300 .
C27 C28 1.383(13) .
C27 H27 0.9300 .
C28 H28 0.9300 .

loop_
_platon_squeeze_void_nr
_platon_squeeze_void_average_x
_platon_squeeze_void_average_y
_platon_squeeze_void_average_z
_platon_squeeze_void_volume
_platon_squeeze_void_count_electrons
_platon_squeeze_void_content
1 0.500 0.500 0.000 121 6 ' '
2 0.500 1.000 0.500 121 6 ' '
